data_7052570
loop_
_publ_author_name
'Wan, Chong-Qing'
'Mak, Thomas C. W.'

_publ_section_title
;
 Supramolecular frameworks constructed from angular-shaped
 sulfonyldipyrazine and various silver(i) salts
;
_journal_issue 2
_journal_name_full 'New Journal of Chemistry'
_journal_page_first 319
_journal_paper_doi 10.1039/c0nj00631a
_journal_volume 35
_journal_year 2011
_chemical_formula_sum 'C10 H6 Ag F3 N4 O4 S'
_chemical_formula_weight 443.12
_chemical_name_systematic
;
?
;
_space_group_IT_number 13
_symmetry_cell_setting monoclinic
_symmetry_space_group_name_Hall '-P 2yc'
_symmetry_space_group_name_H-M 'P 1 2/c 1'
_atom_sites_solution_hydrogens geom
_atom_sites_solution_primary direct
_atom_sites_solution_secondary difmap
_audit_creation_method SHELXL-97
_cell_angle_alpha 90.00
_cell_angle_beta 90.944(2)
_cell_angle_gamma 90.00
_cell_formula_units_Z 8
_cell_length_a 12.8437(14)
_cell_length_b 8.3562(9)
_cell_length_c 25.590(3)
_cell_measurement_temperature 293(2)
_cell_volume 2746.1(5)
_computing_cell_refinement 'Bruker Smart'
_computing_data_collection 'Bruker Smart'
_computing_data_reduction 'Bruker Saint'
_computing_molecular_graphics 'Bruker SHELXTL'
_computing_publication_material 'Bruker SHELXTL'
_computing_structure_refinement 'SHELXL-97 (Sheldrick, 1997)'
_computing_structure_solution 'SHELXS-97 (Sheldrick, 1990)'
_diffrn_ambient_temperature 293(2)
_diffrn_measured_fraction_theta_full 0.998
_diffrn_measured_fraction_theta_max 0.998
_diffrn_radiation_monochromator graphite
_diffrn_radiation_source 'fine-focus sealed tube'
_diffrn_radiation_type MoK\a
_diffrn_radiation_wavelength 0.71073
_diffrn_reflns_av_R_equivalents 0.0515
_diffrn_reflns_av_sigmaI/netI 0.0662
_diffrn_reflns_limit_h_max 16
_diffrn_reflns_limit_h_min -17
_diffrn_reflns_limit_k_max 11
_diffrn_reflns_limit_k_min -10
_diffrn_reflns_limit_l_max 19
_diffrn_reflns_limit_l_min -34
_diffrn_reflns_number 18510
_diffrn_reflns_theta_full 28.27
_diffrn_reflns_theta_max 28.27
_diffrn_reflns_theta_min 1.59
_exptl_absorpt_coefficient_mu 1.682
_exptl_absorpt_correction_T_max 1.000000
_exptl_absorpt_correction_T_min 0.844166
_exptl_absorpt_correction_type multi-scan
_exptl_absorpt_process_details sadabs
_exptl_crystal_colour yellow
_exptl_crystal_density_diffrn 2.144
_exptl_crystal_density_method 'not measured'
_exptl_crystal_description prims
_exptl_crystal_F_000 1728
_exptl_crystal_size_max 0.35
_exptl_crystal_size_mid 0.32
_exptl_crystal_size_min 0.23
_refine_diff_density_max 1.642
_refine_diff_density_min -1.512
_refine_diff_density_rms 0.145
_refine_ls_extinction_method none
_refine_ls_goodness_of_fit_ref 1.054
_refine_ls_hydrogen_treatment constr
_refine_ls_matrix_type full
_refine_ls_number_parameters 453
_refine_ls_number_reflns 6787
_refine_ls_number_restraints 12
_refine_ls_restrained_S_all 1.066
_refine_ls_R_factor_all 0.1157
_refine_ls_R_factor_gt 0.0595
_refine_ls_shift/su_max 0.000
_refine_ls_shift/su_mean 0.000
_refine_ls_structure_factor_coef Fsqd
_refine_ls_weighting_details 'calc w=1/[\s^2^(Fo^2^)+(0.0937P)^2^+1.3450P] where P=(Fo^2^+2Fc^2^)/3'
_refine_ls_weighting_scheme calc
_refine_ls_wR_factor_gt 0.1542
_refine_ls_wR_factor_ref 0.1883
_reflns_number_gt 3792
_reflns_number_total 6787
_reflns_threshold_expression >2sigma(I)
_cod_data_source_file C0NJ00631A.TXT
_cod_data_source_block compound5
_cod_depositor_comments
;
The following automatic conversions were performed:
'_symmetry_cell_setting' value 'Monoclinic' changed to 'monoclinic'
according to '/home/saulius/struct/CIF-dictionaries/cif_core.dic'
dictionary named 'cif_core.dic' version 2.4.1 from 2010-06-29.

Automatic conversion script
Id: cif_fix_enum 1555 2011-01-17 13:19:09Z saulius 
;
_cod_original_cell_volume 2746.0(5)
_cod_original_sg_symbol_H-M P2/c
_cod_database_code 7052570

loop_
_symmetry_equiv_pos_as_xyz
'x, y, z'
'-x, y, -z+1/2'
'-x, -y, -z'
'x, -y, z-1/2'

loop_
_atom_site_label
_atom_site_type_symbol
_atom_site_fract_x
_atom_site_fract_y
_atom_site_fract_z
_atom_site_U_iso_or_equiv
_atom_site_adp_type
_atom_site_occupancy
_atom_site_symmetry_multiplicity
_atom_site_calc_flag
_atom_site_refinement_flags
_atom_site_disorder_assembly
_atom_site_disorder_group
Ag1 Ag 0.0000 -0.5000 0.5000 0.0524(2) Uani 1 2 d S . .
Ag3 Ag -0.5000 -0.10548(9) 0.7500 0.0524(2) Uani 1 2 d S . .
Ag2 Ag 0.00760(5) -0.84005(8) 0.51703(3) 0.0675(2) Uani 1 1 d . . .
N1 N -0.1543(4) -0.4929(6) 0.45555(19) 0.0375(11) Uani 1 1 d . . .
N2 N -0.3388(4) -0.4447(7) 0.39795(19) 0.0394(12) Uani 1 1 d . . .
C4 C -0.2430(5) -0.4540(8) 0.4779(2) 0.0435(15) Uani 1 1 d . . .
H4A H -0.2437 -0.4405 0.5140 0.052 Uiso 1 1 calc R . .
C3 C -0.3353(5) -0.4326(8) 0.4494(2) 0.0449(16) Uani 1 1 d . . .
H3A H -0.3961 -0.4091 0.4671 0.054 Uiso 1 1 calc R . .
C2 C -0.2483(4) -0.4801(7) 0.3761(2) 0.0322(12) Uani 1 1 d . . .
C1 C -0.1580(5) -0.5095(7) 0.4041(2) 0.0335(12) Uani 1 1 d . . .
H1A H -0.0987 -0.5416 0.3866 0.040 Uiso 1 1 calc R . .
S1 S -0.24866(12) -0.48000(18) 0.30630(5) 0.0357(3) Uani 1 1 d . . .
O1 O -0.1511(4) -0.5431(6) 0.29044(17) 0.0538(12) Uani 1 1 d . . .
O2 O -0.3440(4) -0.5481(5) 0.28717(17) 0.0486(11) Uani 1 1 d . . .
N3 N -0.3479(4) -0.0397(6) 0.26947(19) 0.0385(12) Uani 1 1 d . . .
N4 N -0.1623(4) -0.1957(7) 0.2941(2) 0.0475(14) Uani 1 1 d . . .
C5 C -0.2530(4) -0.2712(7) 0.2921(2) 0.0305(12) Uani 1 1 d . . .
C6 C -0.3459(5) -0.1974(7) 0.2801(2) 0.0356(13) Uani 1 1 d . . .
H6A H -0.4073 -0.2564 0.2793 0.043 Uiso 1 1 calc R . .
C7 C -0.2569(6) 0.0359(9) 0.2713(3) 0.0517(17) Uani 1 1 d . . .
H7A H -0.2555 0.1448 0.2639 0.062 Uiso 1 1 calc R . .
C8 C -0.1659(6) -0.0388(9) 0.2835(3) 0.0582(19) Uani 1 1 d . . .
H8A H -0.1046 0.0204 0.2845 0.070 Uiso 1 1 calc R . .
N5 N -0.0922(4) -0.7544(6) 0.5840(2) 0.0400(12) Uani 1 1 d . . .
N6 N -0.2089(4) -0.6596(6) 0.6691(2) 0.0394(12) Uani 1 1 d . . .
C9 C -0.0480(5) -0.7267(8) 0.6304(3) 0.0455(16) Uani 1 1 d . . .
H9A H 0.0233 -0.7413 0.6351 0.055 Uiso 1 1 calc R . .
C10 C -0.1090(5) -0.6752(8) 0.6727(3) 0.0485(17) Uani 1 1 d . . .
H10A H -0.0759 -0.6516 0.7044 0.058 Uiso 1 1 calc R . .
C11 C -0.2515(4) -0.6918(7) 0.6230(2) 0.0331(12) Uani 1 1 d . . .
C12 C -0.1959(4) -0.7375(7) 0.5799(2) 0.0360(13) Uani 1 1 d . . .
H12A H -0.2301 -0.7566 0.5482 0.043 Uiso 1 1 calc R . .
S2 S -0.38917(11) -0.67266(18) 0.61872(6) 0.0360(4) Uani 1 1 d . . .
O3 O -0.4326(3) -0.7417(5) 0.66459(19) 0.0495(12) Uani 1 1 d . . .
O4 O -0.4216(3) -0.7264(6) 0.56772(19) 0.0559(13) Uani 1 1 d . . .
N7 N -0.3941(5) -0.3795(7) 0.5801(2) 0.0535(16) Uani 1 1 d . . .
N8 N -0.4500(4) -0.2359(6) 0.6738(2) 0.0400(12) Uani 1 1 d . . .
C13 C -0.4084(4) -0.4594(7) 0.6235(2) 0.0331(12) Uani 1 1 d . . .
C14 C -0.4345(4) -0.3915(7) 0.6701(2) 0.0354(13) Uani 1 1 d . . .
H14A H -0.4414 -0.4558 0.6995 0.042 Uiso 1 1 calc R . .
C15 C -0.4372(6) -0.1522(8) 0.6304(3) 0.0558(19) Uani 1 1 d . . .
H15A H -0.4479 -0.0422 0.6311 0.067 Uiso 1 1 calc R . .
C16 C -0.4085(7) -0.2233(10) 0.5846(3) 0.069(2) Uani 1 1 d . . .
H16A H -0.3987 -0.1591 0.5554 0.083 Uiso 1 1 calc R . .
C17 C -0.0951(6) -0.2478(9) 0.5904(3) 0.0540(18) Uani 1 1 d . . .
C18 C -0.1245(6) -0.1977(9) 0.6463(3) 0.060(2) Uani 1 1 d D . .
O5 O -0.1066(9) -0.1388(10) 0.5568(3) 0.080(3) Uani 0.70 1 d P . .
O5' O -0.0204(18) -0.157(2) 0.5742(8) 0.074(6) Uani 0.30 1 d P . .
O6 O -0.0886(5) -0.3856(7) 0.5825(2) 0.0717(16) Uani 1 1 d . . .
F11 F -0.1774(8) -0.0634(7) 0.6476(3) 0.163(4) Uani 1 1 d D . .
F12 F -0.1856(6) -0.2939(7) 0.6700(2) 0.115(2) Uani 1 1 d D . .
F13 F -0.0482(6) -0.1743(16) 0.6749(3) 0.262(9) Uani 1 1 d D . .
C19 C 0.1999(7) -1.0040(12) 0.5581(3) 0.072(2) Uani 1 1 d . . .
C20 C 0.3056(7) -1.0485(11) 0.5735(3) 0.070(2) Uani 1 1 d D . .
O7 O 0.1558(9) -1.1294(13) 0.5345(5) 0.090(3) Uani 0.70 1 d P . .
O7' O 0.1667(19) -1.008(5) 0.5111(9) 0.122(12) Uani 0.30 1 d P . .
O8 O 0.1640(5) -0.8797(8) 0.5751(3) 0.090(2) Uani 1 1 d . . .
F21 F 0.3627(14) -1.108(3) 0.5394(7) 0.142(9) Uani 0.50 1 d PD . .
F21' F 0.3773(14) -0.985(2) 0.5367(8) 0.122(7) Uani 0.50 1 d P . .
F22 F 0.3078(12) -1.1625(16) 0.6118(5) 0.130(6) Uani 0.60 1 d PD . .
F22' F 0.329(2) -1.1916(19) 0.5650(18) 0.170(17) Uani 0.40 1 d P . .
F23 F 0.3555(6) -0.9457(10) 0.6021(3) 0.144(3) Uani 1 1 d D . .

loop_
_atom_site_aniso_label
_atom_site_aniso_U_11
_atom_site_aniso_U_22
_atom_site_aniso_U_33
_atom_site_aniso_U_23
_atom_site_aniso_U_13
_atom_site_aniso_U_12
Ag1 0.0458(4) 0.0707(5) 0.0401(4) 0.0022(4) -0.0159(3) 0.0083(4)
Ag3 0.0577(5) 0.0403(4) 0.0594(5) 0.000 0.0059(4) 0.000
Ag2 0.0632(4) 0.0696(4) 0.0703(5) -0.0063(3) 0.0180(3) 0.0057(3)
N1 0.040(3) 0.045(3) 0.028(2) 0.001(2) -0.006(2) 0.001(2)
N2 0.034(3) 0.050(3) 0.034(3) 0.003(2) -0.002(2) 0.004(2)
C4 0.050(4) 0.052(4) 0.029(3) 0.002(3) 0.001(3) 0.007(3)
C3 0.038(3) 0.060(4) 0.037(4) -0.002(3) 0.011(3) -0.001(3)
C2 0.036(3) 0.032(3) 0.029(3) -0.001(2) -0.006(2) -0.002(2)
C1 0.032(3) 0.038(3) 0.030(3) 0.001(2) -0.002(2) 0.003(2)
S1 0.0427(8) 0.0382(8) 0.0258(7) -0.0024(6) -0.0056(6) 0.0066(6)
O1 0.060(3) 0.066(3) 0.036(2) -0.003(2) 0.003(2) 0.029(3)
O2 0.064(3) 0.041(2) 0.041(3) 0.000(2) -0.019(2) -0.008(2)
N3 0.048(3) 0.033(3) 0.034(3) 0.000(2) 0.002(2) 0.000(2)
N4 0.042(3) 0.053(3) 0.047(3) 0.002(3) -0.012(3) -0.007(3)
C5 0.031(3) 0.040(3) 0.021(3) -0.001(2) -0.003(2) 0.002(2)
C6 0.037(3) 0.037(3) 0.032(3) 0.000(3) 0.002(2) -0.003(3)
C7 0.057(5) 0.042(4) 0.056(4) 0.005(3) 0.003(3) -0.009(3)
C8 0.051(4) 0.057(4) 0.066(5) 0.006(4) -0.004(4) -0.021(4)
N5 0.031(3) 0.041(3) 0.048(3) 0.001(3) 0.005(2) 0.003(2)
N6 0.040(3) 0.045(3) 0.033(3) 0.000(2) 0.000(2) -0.003(2)
C9 0.036(3) 0.050(4) 0.051(4) 0.009(3) -0.009(3) -0.002(3)
C10 0.044(4) 0.058(4) 0.043(4) 0.008(3) -0.011(3) -0.007(3)
C11 0.033(3) 0.032(3) 0.035(3) 0.000(2) -0.002(2) 0.000(2)
C12 0.034(3) 0.035(3) 0.039(3) 0.005(3) -0.004(2) 0.006(2)
S2 0.0286(7) 0.0361(8) 0.0434(9) -0.0071(7) 0.0010(6) 0.0015(6)
O3 0.042(3) 0.038(2) 0.069(3) 0.004(2) 0.016(2) -0.003(2)
O4 0.037(3) 0.073(3) 0.057(3) -0.030(3) -0.012(2) 0.004(2)
N7 0.078(4) 0.050(3) 0.034(3) 0.011(3) 0.012(3) 0.017(3)
N8 0.040(3) 0.037(3) 0.043(3) -0.005(2) 0.003(2) 0.004(2)
C13 0.030(3) 0.038(3) 0.032(3) -0.001(3) 0.000(2) 0.001(2)
C14 0.034(3) 0.038(3) 0.033(3) 0.006(3) 0.001(2) -0.002(3)
C15 0.065(5) 0.040(4) 0.063(5) 0.013(4) 0.013(4) 0.010(3)
C16 0.103(7) 0.052(5) 0.052(5) 0.023(4) 0.010(4) 0.022(5)
C17 0.069(5) 0.042(4) 0.051(4) -0.005(4) 0.004(4) -0.005(4)
C18 0.074(5) 0.049(4) 0.058(5) -0.015(4) 0.008(4) -0.016(4)
O5 0.117(9) 0.064(5) 0.059(5) 0.024(4) 0.020(6) 0.018(5)
O5' 0.074(14) 0.077(14) 0.070(14) -0.008(10) 0.016(11) -0.025(11)
O6 0.105(5) 0.059(3) 0.052(3) -0.008(3) 0.005(3) 0.014(3)
F11 0.291(11) 0.067(4) 0.134(6) 0.001(4) 0.116(7) 0.036(5)
F12 0.163(6) 0.094(4) 0.091(4) -0.008(3) 0.068(4) -0.031(4)
F13 0.112(6) 0.56(3) 0.110(6) -0.170(10) -0.004(5) -0.084(9)
C19 0.071(6) 0.092(7) 0.055(5) -0.019(5) 0.004(4) 0.014(5)
C20 0.069(6) 0.068(5) 0.071(6) -0.027(5) -0.009(5) -0.002(4)
O7 0.095(8) 0.086(7) 0.089(8) -0.006(6) -0.036(6) 0.003(6)
O7' 0.071(16) 0.23(4) 0.061(15) -0.04(2) -0.023(12) 0.06(2)
O8 0.071(4) 0.080(4) 0.118(6) -0.001(4) 0.012(4) 0.017(3)
F21 0.112(17) 0.19(2) 0.120(18) -0.06(2) 0.007(12) 0.07(2)
F21' 0.078(9) 0.156(15) 0.132(15) 0.071(15) 0.044(9) 0.016(12)
F22 0.120(11) 0.133(12) 0.135(11) 0.061(9) -0.044(9) 0.015(8)
F22' 0.121(18) 0.030(8) 0.36(5) 0.037(16) 0.02(3) 0.004(8)
F23 0.104(5) 0.145(6) 0.183(8) -0.049(6) -0.053(5) 0.016(5)

loop_
_atom_type_symbol
_atom_type_description
_atom_type_scat_dispersion_real
_atom_type_scat_dispersion_imag
_atom_type_scat_source
C C 0.0033 0.0016 'International Tables Vol C Tables 4.2.6.8 and 6.1.1.4'
H H 0.0000 0.0000 'International Tables Vol C Tables 4.2.6.8 and 6.1.1.4'
N N 0.0061 0.0033 'International Tables Vol C Tables 4.2.6.8 and 6.1.1.4'
O O 0.0106 0.0060 'International Tables Vol C Tables 4.2.6.8 and 6.1.1.4'
F F 0.0171 0.0103 'International Tables Vol C Tables 4.2.6.8 and 6.1.1.4'
Ag Ag -0.8971 1.1015 'International Tables Vol C Tables 4.2.6.8 and 6.1.1.4'
S S 0.1246 0.1234 'International Tables Vol C Tables 4.2.6.8 and 6.1.1.4'

loop_
_geom_angle_atom_site_label_1
_geom_angle_atom_site_label_2
_geom_angle_atom_site_label_3
_geom_angle
_geom_angle_site_symmetry_1
_geom_angle_site_symmetry_3
_geom_angle_publ_flag
N1 Ag1 N1 180.0(2) 3_546 . ?
N1 Ag1 O6 89.60(19) 3_546 . ?
N1 Ag1 O6 90.40(19) . . ?
N1 Ag1 O6 90.40(19) 3_546 3_546 ?
N1 Ag1 O6 89.60(19) . 3_546 ?
O6 Ag1 O6 180.00(14) . 3_546 ?
N1 Ag1 Ag2 97.41(13) 3_546 3_546 ?
N1 Ag1 Ag2 82.59(13) . 3_546 ?
O6 Ag1 Ag2 75.24(13) . 3_546 ?
O6 Ag1 Ag2 104.76(13) 3_546 3_546 ?
N1 Ag1 Ag2 82.59(13) 3_546 . ?
N1 Ag1 Ag2 97.41(13) . . ?
O6 Ag1 Ag2 104.76(13) . . ?
O6 Ag1 Ag2 75.24(13) 3_546 . ?
Ag2 Ag1 Ag2 180.0 3_546 . ?
N8 Ag3 N8 124.3(3) . 2_456 ?
N8 Ag3 N3 100.32(17) . 4_556 ?
N8 Ag3 N3 107.67(18) 2_456 4_556 ?
N8 Ag3 N3 107.67(18) . 3_456 ?
N8 Ag3 N3 100.32(17) 2_456 3_456 ?
N3 Ag3 N3 117.7(2) 4_556 3_456 ?
N5 Ag2 O5 165.8(2) . 3_546 ?
N5 Ag2 O5' 143.5(6) . 3_546 ?
O5 Ag2 O5' 29.9(5) 3_546 3_546 ?
N5 Ag2 O7 87.2(3) . 3_536 ?
O5 Ag2 O7 91.7(4) 3_546 3_536 ?
O5' Ag2 O7 62.6(6) 3_546 3_536 ?
N5 Ag2 O7' 134.3(6) . . ?
O5 Ag2 O7' 56.0(7) 3_546 . ?
O5' Ag2 O7' 82.1(8) 3_546 . ?
O7 Ag2 O7' 126.9(7) 3_536 . ?
N5 Ag2 O8 93.0(2) . . ?
O5 Ag2 O8 91.6(3) 3_546 . ?
O5' Ag2 O8 121.4(6) 3_546 . ?
O7 Ag2 O8 165.8(3) 3_536 . ?
O7' Ag2 O8 46.2(6) . . ?
N5 Ag2 Ag2 119.67(14) . 3_536 ?
O5 Ag2 Ag2 73.1(2) 3_546 3_536 ?
O5' Ag2 Ag2 71.8(5) 3_546 3_536 ?
O7 Ag2 Ag2 71.5(3) 3_536 3_536 ?
O7' Ag2 Ag2 59.8(9) . 3_536 ?
O8 Ag2 Ag2 96.26(16) . 3_536 ?
N5 Ag2 Ag1 77.59(13) . . ?
O5 Ag2 Ag1 88.2(2) 3_546 . ?
O5' Ag2 Ag1 82.1(5) 3_546 . ?
O7 Ag2 Ag1 89.7(3) 3_536 . ?
O7' Ag2 Ag1 125.1(10) . . ?
O8 Ag2 Ag1 104.22(16) . . ?
Ag2 Ag2 Ag1 152.68(4) 3_536 . ?
C1 N1 C4 116.0(5) . . ?
C1 N1 Ag1 120.9(4) . . ?
C4 N1 Ag1 122.7(4) . . ?
C3 N2 C2 114.8(5) . . ?
N1 C4 C3 122.4(6) . . ?
N1 C4 H4A 118.8 . . ?
C3 C4 H4A 118.8 . . ?
N2 C3 C4 121.8(6) . . ?
N2 C3 H3A 119.1 . . ?
C4 C3 H3A 119.1 . . ?
N2 C2 C1 123.8(5) . . ?
N2 C2 S1 115.5(4) . . ?
C1 C2 S1 120.6(4) . . ?
N1 C1 C2 121.0(5) . . ?
N1 C1 H1A 119.5 . . ?
C2 C1 H1A 119.5 . . ?
O1 S1 O2 120.5(3) . . ?
O1 S1 C5 109.2(3) . . ?
O2 S1 C5 107.3(3) . . ?
O1 S1 C2 107.3(3) . . ?
O2 S1 C2 109.3(3) . . ?
C5 S1 C2 101.7(2) . . ?
C7 N3 C6 116.4(6) . . ?
C7 N3 Ag3 119.4(4) . 3_456 ?
C6 N3 Ag3 124.2(4) . 3_456 ?
C5 N4 C8 115.5(6) . . ?
N4 C5 C6 123.7(6) . . ?
N4 C5 S1 115.7(4) . . ?
C6 C5 S1 120.6(4) . . ?
N3 C6 C5 119.9(5) . . ?
N3 C6 H6A 120.1 . . ?
C5 C6 H6A 120.1 . . ?
N3 C7 C8 122.9(7) . . ?
N3 C7 H7A 118.5 . . ?
C8 C7 H7A 118.5 . . ?
N4 C8 C7 121.6(7) . . ?
N4 C8 H8A 119.2 . . ?
C7 C8 H8A 119.2 . . ?
C9 N5 C12 117.4(5) . . ?
C9 N5 Ag2 119.4(4) . . ?
C12 N5 Ag2 123.1(4) . . ?
C10 N6 C11 116.2(6) . . ?
N5 C9 C10 120.2(6) . . ?
N5 C9 H9A 119.9 . . ?
C10 C9 H9A 119.9 . . ?
N6 C10 C9 122.5(6) . . ?
N6 C10 H10A 118.7 . . ?
C9 C10 H10A 118.7 . . ?
N6 C11 C12 124.0(5) . . ?
N6 C11 S2 115.8(4) . . ?
C12 C11 S2 120.2(5) . . ?
N5 C12 C11 119.6(6) . . ?
N5 C12 H12A 120.2 . . ?
C11 C12 H12A 120.2 . . ?
O3 S2 O4 120.6(3) . . ?
O3 S2 C11 108.3(3) . . ?
O4 S2 C11 107.6(3) . . ?
O3 S2 C13 106.7(3) . . ?
O4 S2 C13 109.4(3) . . ?
C11 S2 C13 102.8(3) . . ?
C13 N7 C16 114.1(6) . . ?
C14 N8 C15 116.1(6) . . ?
C14 N8 Ag3 124.3(4) . . ?
C15 N8 Ag3 119.6(4) . . ?
N7 C13 C14 124.6(6) . . ?
N7 C13 S2 115.1(4) . . ?
C14 C13 S2 120.3(5) . . ?
N8 C14 C13 120.7(6) . . ?
N8 C14 H14A 119.6 . . ?
C13 C14 H14A 119.6 . . ?
N8 C15 C16 121.8(6) . . ?
N8 C15 H15A 119.1 . . ?
C16 C15 H15A 119.1 . . ?
N7 C16 C15 122.8(7) . . ?
N7 C16 H16A 118.6 . . ?
C15 C16 H16A 118.6 . . ?
O6 C17 O5 126.8(8) . . ?
O6 C17 O5' 117.6(12) . . ?
O5 C17 O5' 55.8(11) . . ?
O6 C17 C18 116.5(7) . . ?
O5 C17 C18 114.1(7) . . ?
O5' C17 C18 109.4(11) . . ?
F13 C18 F12 107.8(9) . . ?
F13 C18 F11 104.9(8) . . ?
F12 C18 F11 101.8(7) . . ?
F13 C18 C17 113.0(7) . . ?
F12 C18 C17 115.4(6) . . ?
F11 C18 C17 112.9(7) . . ?
O5' O5 C17 63.7(11) . . ?
O5' O5 Ag2 76.9(11) . 3_546 ?
C17 O5 Ag2 116.4(7) . 3_546 ?
O5 O5' C17 60.5(11) . . ?
O5 O5' Ag2 73.2(12) . 3_546 ?
C17 O5' Ag2 112.2(13) . 3_546 ?
C17 O6 Ag1 122.4(5) . . ?
O8 C19 O7' 103.8(17) . . ?
O8 C19 O7 132.2(10) . . ?
O7' C19 O7 54.1(18) . . ?
O8 C19 C20 118.6(9) . . ?
O7' C19 C20 123.0(12) . . ?
O7 C19 C20 108.0(9) . . ?
F21 C20 F22' 49.9(14) . . ?
F21 C20 F23 111.6(12) . . ?
F22' C20 F23 127.8(19) . . ?
F21 C20 F22 102.7(11) . . ?
F22' C20 F22 57.2(17) . . ?
F23 C20 F22 93.0(9) . . ?
F21 C20 F21' 45.3(11) . . ?
F22' C20 F21' 94.6(16) . . ?
F23 C20 F21' 78.9(11) . . ?
F22 C20 F21' 136.5(12) . . ?
F21 C20 C19 117.9(11) . . ?
F22' C20 C19 115.2(16) . . ?
F23 C20 C19 115.7(8) . . ?
F22 C20 C19 112.3(10) . . ?
F21' C20 C19 109.7(10) . . ?
O7' O7 C19 60.3(14) . . ?
O7' O7 Ag2 85.7(15) . 3_536 ?
C19 O7 Ag2 132.3(8) . 3_536 ?
O7 O7' C19 65.6(17) . . ?
O7 O7' Ag2 110.4(18) . . ?
C19 O7' Ag2 100.9(14) . . ?
C19 O8 Ag2 101.9(6) . . ?
F21' F21 F22' 140(3) . . ?
F21' F21 C20 76.4(14) . . ?
F22' F21 C20 65.2(16) . . ?
F21 F21' C20 58.2(10) . . ?
F21 F21' F23 95.2(15) . . ?
C20 F21' F23 47.1(7) . . ?
F22' F22 C20 56.8(10) . . ?
F21 F22' C20 64.9(12) . . ?
F21 F22' F22 124(3) . . ?
C20 F22' F22 66.0(18) . . ?
C20 F23 F21' 54.1(8) . . ?

loop_
_geom_bond_atom_site_label_1
_geom_bond_atom_site_label_2
_geom_bond_distance
_geom_bond_site_symmetry_2
_geom_bond_publ_flag
Ag1 N1 2.269(5) 3_546 ?
Ag1 N1 2.269(5) . ?
Ag1 O6 2.596(5) . ?
Ag1 O6 2.596(5) 3_546 ?
Ag1 Ag2 2.8762(7) 3_546 ?
Ag1 Ag2 2.8762(7) . ?
Ag3 N8 2.334(5) . ?
Ag3 N8 2.334(5) 2_456 ?
Ag3 N3 2.346(5) 4_556 ?
Ag3 N3 2.346(5) 3_456 ?
Ag2 N5 2.273(5) . ?
Ag2 O5 2.302(9) 3_546 ?
Ag2 O5' 2.34(2) 3_546 ?
Ag2 O7 2.474(11) 3_536 ?
Ag2 O7' 2.49(2) . ?
Ag2 O8 2.500(7) . ?
Ag2 Ag2 2.8174(13) 3_536 ?
N1 C1 1.323(7) . ?
N1 C4 1.324(8) . ?
N2 C3 1.320(8) . ?
N2 C2 1.331(7) . ?
C4 C3 1.394(9) . ?
C4 H4A 0.9300 . ?
C3 H3A 0.9300 . ?
C2 C1 1.375(8) . ?
C2 S1 1.787(6) . ?
C1 H1A 0.9300 . ?
S1 O1 1.425(5) . ?
S1 O2 1.429(5) . ?
S1 C5 1.783(6) . ?
N3 C7 1.329(8) . ?
N3 C6 1.346(7) . ?
N3 Ag3 2.346(5) 3_456 ?
N4 C5 1.325(8) . ?
N4 C8 1.340(9) . ?
C5 C6 1.374(8) . ?
C6 H6A 0.9300 . ?
C7 C8 1.357(10) . ?
C7 H7A 0.9300 . ?
C8 H8A 0.9300 . ?
N5 C9 1.328(8) . ?
N5 C12 1.342(7) . ?
N6 C10 1.292(8) . ?
N6 C11 1.318(8) . ?
C9 C10 1.414(10) . ?
C9 H9A 0.9300 . ?
C10 H10A 0.9300 . ?
C11 C12 1.378(8) . ?
C11 S2 1.777(6) . ?
C12 H12A 0.9300 . ?
S2 O3 1.430(5) . ?
S2 O4 1.435(5) . ?
S2 C13 1.804(6) . ?
N7 C13 1.310(8) . ?
N7 C16 1.323(10) . ?
N8 C14 1.319(8) . ?
N8 C15 1.324(9) . ?
C13 C14 1.367(8) . ?
C14 H14A 0.9300 . ?
C15 C16 1.370(11) . ?
C15 H15A 0.9300 . ?
C16 H16A 0.9300 . ?
C17 O6 1.173(9) . ?
C17 O5 1.260(11) . ?
C17 O5' 1.297(19) . ?
C17 C18 1.543(10) . ?
C18 F13 1.229(10) . ?
C18 F12 1.283(8) . ?
C18 F11 1.312(9) . ?
O5 O5' 1.20(2) . ?
O5 Ag2 2.302(9) 3_546 ?
O5' Ag2 2.34(2) 3_546 ?
C19 O8 1.219(10) . ?
C19 O7' 1.27(2) . ?
C19 O7 1.331(13) . ?
C19 C20 1.455(12) . ?
C20 F21 1.250(13) . ?
C20 F22' 1.25(2) . ?
C20 F23 1.292(9) . ?
C20 F22 1.369(12) . ?
C20 F21' 1.429(17) . ?
O7 O7' 1.18(4) . ?
O7 Ag2 2.474(11) 3_536 ?
F21 F21' 1.05(2) . ?
F21 F22' 1.06(2) . ?
F21' F23 1.73(2) . ?
F22 F22' 1.26(4) . ?

loop_
_geom_torsion_atom_site_label_1
_geom_torsion_atom_site_label_2
_geom_torsion_atom_site_label_3
_geom_torsion_atom_site_label_4
_geom_torsion
_geom_torsion_site_symmetry_1
_geom_torsion_site_symmetry_2
_geom_torsion_site_symmetry_3
_geom_torsion_site_symmetry_4
_geom_torsion_publ_flag
N1 Ag1 Ag2 N5 96.00(19) 3_546 . . . ?
N1 Ag1 Ag2 N5 -84.00(19) . . . . ?
O6 Ag1 Ag2 N5 8.4(2) . . . . ?
O6 Ag1 Ag2 N5 -171.6(2) 3_546 . . . ?
Ag2 Ag1 Ag2 N5 -60(2) 3_546 . . . ?
N1 Ag1 Ag2 O5 -85.1(3) 3_546 . . 3_546 ?
N1 Ag1 Ag2 O5 94.9(3) . . . 3_546 ?
O6 Ag1 Ag2 O5 -172.7(3) . . . 3_546 ?
O6 Ag1 Ag2 O5 7.3(3) 3_546 . . 3_546 ?
Ag2 Ag1 Ag2 O5 119(2) 3_546 . . 3_546 ?
N1 Ag1 Ag2 O5' -114.4(6) 3_546 . . 3_546 ?
N1 Ag1 Ag2 O5' 65.6(6) . . . 3_546 ?
O6 Ag1 Ag2 O5' 157.9(6) . . . 3_546 ?
O6 Ag1 Ag2 O5' -22.1(6) 3_546 . . 3_546 ?
Ag2 Ag1 Ag2 O5' 90(3) 3_546 . . 3_546 ?
N1 Ag1 Ag2 O7 -176.8(3) 3_546 . . 3_536 ?
N1 Ag1 Ag2 O7 3.2(3) . . . 3_536 ?
O6 Ag1 Ag2 O7 95.5(3) . . . 3_536 ?
O6 Ag1 Ag2 O7 -84.5(3) 3_546 . . 3_536 ?
Ag2 Ag1 Ag2 O7 27(2) 3_546 . . 3_536 ?
N1 Ag1 Ag2 O7' -40.0(6) 3_546 . . . ?
N1 Ag1 Ag2 O7' 140.0(6) . . . . ?
O6 Ag1 Ag2 O7' -127.6(6) . . . . ?
O6 Ag1 Ag2 O7' 52.4(6) 3_546 . . . ?
Ag2 Ag1 Ag2 O7' 164(5) 3_546 . . . ?
N1 Ag1 Ag2 O8 6.1(2) 3_546 . . . ?
N1 Ag1 Ag2 O8 -173.9(2) . . . . ?
O6 Ag1 Ag2 O8 -81.5(2) . . . . ?
O6 Ag1 Ag2 O8 98.5(2) 3_546 . . . ?
Ag2 Ag1 Ag2 O8 -150(2) 3_546 . . . ?
N1 Ag1 Ag2 Ag2 -131.29(15) 3_546 . . 3_536 ?
N1 Ag1 Ag2 Ag2 48.71(15) . . . 3_536 ?
O6 Ag1 Ag2 Ag2 141.08(17) . . . 3_536 ?
O6 Ag1 Ag2 Ag2 -38.92(17) 3_546 . . 3_536 ?
Ag2 Ag1 Ag2 Ag2 73(100) 3_546 . . 3_536 ?
N1 Ag1 N1 C1 -99(74) 3_546 . . . ?
O6 Ag1 N1 C1 166.3(5) . . . . ?
O6 Ag1 N1 C1 -13.7(5) 3_546 . . . ?
Ag2 Ag1 N1 C1 91.2(4) 3_546 . . . ?
Ag2 Ag1 N1 C1 -88.8(4) . . . . ?
N1 Ag1 N1 C4 89(75) 3_546 . . . ?
O6 Ag1 N1 C4 -5.7(5) . . . . ?
O6 Ag1 N1 C4 174.3(5) 3_546 . . . ?
Ag2 Ag1 N1 C4 -80.7(5) 3_546 . . . ?
Ag2 Ag1 N1 C4 99.3(5) . . . . ?
C1 N1 C4 C3 0.4(9) . . . . ?
Ag1 N1 C4 C3 172.7(5) . . . . ?
C2 N2 C3 C4 0.6(9) . . . . ?
N1 C4 C3 N2 -2.3(11) . . . . ?
C3 N2 C2 C1 2.9(9) . . . . ?
C3 N2 C2 S1 -174.8(5) . . . . ?
C4 N1 C1 C2 3.0(8) . . . . ?
Ag1 N1 C1 C2 -169.5(4) . . . . ?
N2 C2 C1 N1 -4.9(9) . . . . ?
S1 C2 C1 N1 172.6(4) . . . . ?
N2 C2 S1 O1 -171.4(5) . . . . ?
C1 C2 S1 O1 10.8(6) . . . . ?
N2 C2 S1 O2 -39.2(5) . . . . ?
C1 C2 S1 O2 143.0(5) . . . . ?
N2 C2 S1 C5 74.0(5) . . . . ?
C1 C2 S1 C5 -103.8(5) . . . . ?
C8 N4 C5 C6 0.0(9) . . . . ?
C8 N4 C5 S1 -180.0(5) . . . . ?
O1 S1 C5 N4 -30.6(5) . . . . ?
O2 S1 C5 N4 -162.7(5) . . . . ?
C2 S1 C5 N4 82.6(5) . . . . ?
O1 S1 C5 C6 149.4(5) . . . . ?
O2 S1 C5 C6 17.3(5) . . . . ?
C2 S1 C5 C6 -97.4(5) . . . . ?
C7 N3 C6 C5 0.2(8) . . . . ?
Ag3 N3 C6 C5 -178.6(4) 3_456 . . . ?
N4 C5 C6 N3 0.0(9) . . . . ?
S1 C5 C6 N3 -180.0(4) . . . . ?
C6 N3 C7 C8 -0.5(10) . . . . ?
Ag3 N3 C7 C8 178.4(6) 3_456 . . . ?
C5 N4 C8 C7 -0.3(10) . . . . ?
N3 C7 C8 N4 0.6(12) . . . . ?
O5 Ag2 N5 C9 -100.1(14) 3_546 . . . ?
O5' Ag2 N5 C9 -153.1(9) 3_546 . . . ?
O7 Ag2 N5 C9 174.2(6) 3_536 . . . ?
O7' Ag2 N5 C9 31.9(14) . . . . ?
O8 Ag2 N5 C9 8.4(5) . . . . ?
Ag2 Ag2 N5 C9 107.3(5) 3_536 . . . ?
Ag1 Ag2 N5 C9 -95.5(5) . . . . ?
O5 Ag2 N5 C12 83.4(14) 3_546 . . . ?
O5' Ag2 N5 C12 30.3(10) 3_546 . . . ?
O7 Ag2 N5 C12 -2.4(5) 3_536 . . . ?
O7' Ag2 N5 C12 -144.6(14) . . . . ?
O8 Ag2 N5 C12 -168.1(5) . . . . ?
Ag2 Ag2 N5 C12 -69.2(5) 3_536 . . . ?
Ag1 Ag2 N5 C12 87.9(5) . . . . ?
C12 N5 C9 C10 -2.5(9) . . . . ?
Ag2 N5 C9 C10 -179.3(5) . . . . ?
C11 N6 C10 C9 -1.2(9) . . . . ?
N5 C9 C10 N6 3.1(10) . . . . ?
C10 N6 C11 C12 -0.9(9) . . . . ?
C10 N6 C11 S2 179.2(4) . . . . ?
C9 N5 C12 C11 0.5(9) . . . . ?
Ag2 N5 C12 C11 177.1(4) . . . . ?
N6 C11 C12 N5 1.3(9) . . . . ?
S2 C11 C12 N5 -178.8(4) . . . . ?
N6 C11 S2 O3 -42.9(5) . . . . ?
C12 C11 S2 O3 137.2(5) . . . . ?
N6 C11 S2 O4 -174.7(5) . . . . ?
C12 C11 S2 O4 5.3(6) . . . . ?
N6 C11 S2 C13 69.8(5) . . . . ?
C12 C11 S2 C13 -110.1(5) . . . . ?
N8 Ag3 N8 C14 -8.4(4) 2_456 . . . ?
N3 Ag3 N8 C14 111.5(5) 4_556 . . . ?
N3 Ag3 N8 C14 -124.8(5) 3_456 . . . ?
N8 Ag3 N8 C15 170.5(6) 2_456 . . . ?
N3 Ag3 N8 C15 -69.6(5) 4_556 . . . ?
N3 Ag3 N8 C15 54.0(6) 3_456 . . . ?
C16 N7 C13 C14 -0.9(10) . . . . ?
C16 N7 C13 S2 -179.9(6) . . . . ?
O3 S2 C13 N7 -165.9(5) . . . . ?
O4 S2 C13 N7 -33.9(6) . . . . ?
C11 S2 C13 N7 80.3(5) . . . . ?
O3 S2 C13 C14 15.1(6) . . . . ?
O4 S2 C13 C14 147.1(5) . . . . ?
C11 S2 C13 C14 -98.8(5) . . . . ?
C15 N8 C14 C13 -1.0(9) . . . . ?
Ag3 N8 C14 C13 177.9(4) . . . . ?
N7 C13 C14 N8 1.9(10) . . . . ?
S2 C13 C14 N8 -179.2(4) . . . . ?
C14 N8 C15 C16 -0.6(11) . . . . ?
Ag3 N8 C15 C16 -179.6(7) . . . . ?
C13 N7 C16 C15 -0.8(13) . . . . ?
N8 C15 C16 N7 1.6(14) . . . . ?
O6 C17 C18 F13 91.8(11) . . . . ?
O5 C17 C18 F13 -104.9(12) . . . . ?
O5' C17 C18 F13 -44.6(17) . . . . ?
O6 C17 C18 F12 -32.8(11) . . . . ?
O5 C17 C18 F12 130.5(10) . . . . ?
O5' C17 C18 F12 -169.2(14) . . . . ?
O6 C17 C18 F11 -149.3(8) . . . . ?
O5 C17 C18 F11 14.0(12) . . . . ?
O5' C17 C18 F11 74.3(16) . . . . ?
O6 C17 O5 O5' -101.0(15) . . . . ?
C18 C17 O5 O5' 97.8(13) . . . . ?
O6 C17 O5 Ag2 -42.7(14) . . . 3_546 ?
O5' C17 O5 Ag2 58.2(12) . . . 3_546 ?
C18 C17 O5 Ag2 156.0(6) . . . 3_546 ?
Ag2 O5 O5' C17 -128.6(8) 3_546 . . . ?
C17 O5 O5' Ag2 128.6(8) . . . 3_546 ?
O6 C17 O5' O5 117.6(12) . . . . ?
C18 C17 O5' O5 -106.5(10) . . . . ?
O6 C17 O5' Ag2 63.7(18) . . . 3_546 ?
O5 C17 O5' Ag2 -53.9(11) . . . 3_546 ?
C18 C17 O5' Ag2 -160.4(8) . . . 3_546 ?
O5 C17 O6 Ag1 33.7(13) . . . . ?
O5' C17 O6 Ag1 -32.6(16) . . . . ?
C18 C17 O6 Ag1 -165.4(5) . . . . ?
N1 Ag1 O6 C17 90.5(7) 3_546 . . . ?
N1 Ag1 O6 C17 -89.5(7) . . . . ?
O6 Ag1 O6 C17 129(100) 3_546 . . . ?
Ag2 Ag1 O6 C17 -7.3(6) 3_546 . . . ?
Ag2 Ag1 O6 C17 172.7(6) . . . . ?
O8 C19 C20 F21 -139.5(15) . . . . ?
O7' C19 C20 F21 -7(3) . . . . ?
O7 C19 C20 F21 51.6(17) . . . . ?
O8 C19 C20 F22' 164(2) . . . . ?
O7' C19 C20 F22' -63(3) . . . . ?
O7 C19 C20 F22' -5(2) . . . . ?
O8 C19 C20 F23 -3.7(14) . . . . ?
O7' C19 C20 F23 129(3) . . . . ?
O7 C19 C20 F23 -172.6(10) . . . . ?
O8 C19 C20 F22 101.4(12) . . . . ?
O7' C19 C20 F22 -126(3) . . . . ?
O7 C19 C20 F22 -67.5(12) . . . . ?
O8 C19 C20 F21' -90.5(14) . . . . ?
O7' C19 C20 F21' 42(3) . . . . ?
O7 C19 C20 F21' 100.6(14) . . . . ?
O8 C19 O7 O7' 75.0(19) . . . . ?
C20 C19 O7 O7' -118.2(15) . . . . ?
O8 C19 O7 Ag2 25(2) . . . 3_536 ?
O7' C19 O7 Ag2 -50.4(15) . . . 3_536 ?
C20 C19 O7 Ag2 -168.5(8) . . . 3_536 ?
Ag2 O7 O7' C19 145.2(9) 3_536 . . . ?
C19 O7 O7' Ag2 -93.0(14) . . . . ?
Ag2 O7 O7' Ag2 52.1(12) 3_536 . . . ?
O8 C19 O7' O7 -132.6(13) . . . . ?
C20 C19 O7' O7 89(2) . . . . ?
O8 C19 O7' Ag2 -25(2) . . . . ?
O7 C19 O7' Ag2 107.6(19) . . . . ?
C20 C19 O7' Ag2 -163.3(8) . . . . ?
N5 Ag2 O7' O7 50(3) . . . . ?
O5 Ag2 O7' O7 -142(2) 3_546 . . . ?
O5' Ag2 O7' O7 -126.6(19) 3_546 . . . ?
O7 Ag2 O7' O7 -79.8(17) 3_536 . . . ?
O8 Ag2 O7' O7 83.9(16) . . . . ?
Ag2 Ag2 O7' O7 -53.1(18) 3_536 . . . ?
Ag1 Ag2 O7' O7 159.0(15) . . . . ?
N5 Ag2 O7' C19 -17(3) . . . . ?
O5 Ag2 O7' C19 150(3) 3_546 . . . ?
O5' Ag2 O7' C19 166(2) 3_546 . . . ?
O7 Ag2 O7' C19 -147.6(18) 3_536 . . . ?
O8 Ag2 O7' C19 16.1(14) . . . . ?
Ag2 Ag2 O7' C19 -121(3) 3_536 . . . ?
Ag1 Ag2 O7' C19 91(2) . . . . ?
O7' C19 O8 Ag2 25.0(19) . . . . ?
O7 C19 O8 Ag2 -28.8(14) . . . . ?
C20 C19 O8 Ag2 165.5(7) . . . . ?
N5 Ag2 O8 C19 139.8(6) . . . . ?
O5 Ag2 O8 C19 -53.6(6) 3_546 . . . ?
O5' Ag2 O8 C19 -52.9(8) 3_546 . . . ?
O7 Ag2 O8 C19 49.7(15) 3_536 . . . ?
O7' Ag2 O8 C19 -16.8(15) . . . . ?
Ag2 Ag2 O8 C19 19.6(6) 3_536 . . . ?
Ag1 Ag2 O8 C19 -142.2(6) . . . . ?
F22' C20 F21 F21' -169(3) . . . . ?
F23 C20 F21 F21' -47(2) . . . . ?
F22 C20 F21 F21' -145.3(18) . . . . ?
C19 C20 F21 F21' 90.7(19) . . . . ?
F23 C20 F21 F22' 122(3) . . . . ?
F22 C20 F21 F22' 24(3) . . . . ?
F21' C20 F21 F22' 169(3) . . . . ?
C19 C20 F21 F22' -101(2) . . . . ?
F22' F21 F21' C20 -16(4) . . . . ?
F22' F21 F21' F23 15(5) . . . . ?
C20 F21 F21' F23 30.6(11) . . . . ?
F22' C20 F21' F21 9(2) . . . . ?
F23 C20 F21' F21 136(2) . . . . ?
F22 C20 F21' F21 54(3) . . . . ?
C19 C20 F21' F21 -110.2(18) . . . . ?
F21 C20 F21' F23 -136(2) . . . . ?
F22' C20 F21' F23 -128(2) . . . . ?
F22 C20 F21' F23 -82.5(15) . . . . ?
C19 C20 F21' F23 113.5(9) . . . . ?
F21 C20 F22 F22' -21(2) . . . . ?
F23 C20 F22 F22' -134.2(18) . . . . ?
F21' C20 F22 F22' -57(3) . . . . ?
C19 C20 F22 F22' 106.4(18) . . . . ?
F21' F21 F22' C20 17(4) . . . . ?
F21' F21 F22' F22 -14(6) . . . . ?
C20 F21 F22' F22 -31(2) . . . . ?
F23 C20 F22' F21 -87(3) . . . . ?
F22 C20 F22' F21 -152(3) . . . . ?
F21' C20 F22' F21 -8(2) . . . . ?
C19 C20 F22' F21 106.3(18) . . . . ?
F21 C20 F22' F22 152(3) . . . . ?
F23 C20 F22' F22 65.0(18) . . . . ?
F21' C20 F22' F22 144.5(17) . . . . ?
C19 C20 F22' F22 -101.3(19) . . . . ?
C20 F22 F22' F21 30(3) . . . . ?
F21 C20 F23 F21' 32.0(13) . . . . ?
F22' C20 F23 F21' 87(2) . . . . ?
F22 C20 F23 F21' 136.9(11) . . . . ?
C19 C20 F23 F21' -106.6(11) . . . . ?
F21 F21' F23 C20 -36.2(16) . . . . ?
